data_4021636
loop_
_publ_author_name
'Albert Padwa'
'Qiu Wang'

_publ_section_title
;
 Rhodium(I)-Catalyzed Nucleophilic Ring-Opening Reactions of
 Oxabicyclo Adducts Derived from the [4 + 2]-Cycloaddition
 of 2-Imido-Substituted Furans
;
_journal_name_full 'Journal of Organic Chemistry'
_journal_page_first 3210
_journal_page_last 3220
_journal_paper_doi 10.1021/jo060238r
_journal_volume 71
_journal_year 2006
_chemical_formula_sum 'C20 H25 N O5'
_chemical_formula_weight 359.41
_chemical_name_systematic
; 
 ? 
;
_space_group_IT_number 19
_symmetry_cell_setting orthorhombic
_symmetry_space_group_name_Hall 'P 2ac 2ab'
_symmetry_space_group_name_H-M 'P 21 21 21'
_atom_sites_solution_hydrogens geom
_atom_sites_solution_primary direct
_atom_sites_solution_secondary difmap
_audit_creation_method SHELXL-97
_cell_angle_alpha 90.00
_cell_angle_beta 90.00
_cell_angle_gamma 90.00
_cell_formula_units_Z 4
_cell_length_a 5.6458(2)
_cell_length_b 14.9698(4)
_cell_length_c 22.1670(6)
_cell_measurement_reflns_used 6821
_cell_measurement_temperature 173(2)
_cell_measurement_theta_max 66.40
_cell_measurement_theta_min 3.56
_cell_volume 1873.48(10)
_computing_cell_refinement 'Bruker SMART'
_computing_data_collection 'Bruker SMART'
_computing_data_reduction 'Bruker SAINT'
_computing_molecular_graphics 'Bruker SHELXTL'
_computing_publication_material 'Bruker SHELXTL'
_computing_structure_refinement 'SHELXL-97 (Sheldrick, 1997)'
_computing_structure_solution 'SHELXS-97 (Sheldrick, 1990)'
_diffrn_ambient_temperature 173(2)
_diffrn_measured_fraction_theta_full 0.984
_diffrn_measured_fraction_theta_max 0.984
_diffrn_measurement_device_type 'CCD area detector'
_diffrn_measurement_method 'phi and omega scans'
_diffrn_radiation_monochromator graphite
_diffrn_radiation_source 'fine-focus sealed tube'
_diffrn_radiation_type CuK\a
_diffrn_radiation_wavelength 1.54178
_diffrn_reflns_av_R_equivalents 0.0190
_diffrn_reflns_av_sigmaI/netI 0.0226
_diffrn_reflns_limit_h_max 6
_diffrn_reflns_limit_h_min -6
_diffrn_reflns_limit_k_max 17
_diffrn_reflns_limit_k_min -16
_diffrn_reflns_limit_l_max 25
_diffrn_reflns_limit_l_min -25
_diffrn_reflns_number 8652
_diffrn_reflns_theta_full 66.23
_diffrn_reflns_theta_max 66.23
_diffrn_reflns_theta_min 3.56
_exptl_absorpt_coefficient_mu 0.749
_exptl_absorpt_correction_T_max 0.9779
_exptl_absorpt_correction_T_min 0.8234
_exptl_absorpt_correction_type multi-scan
_exptl_absorpt_process_details 'SADABS V2.03, Sheldrick 1996'
_exptl_crystal_colour colorless
_exptl_crystal_density_diffrn 1.274
_exptl_crystal_density_meas 0
_exptl_crystal_density_method 'not measured'
_exptl_crystal_description thin
_exptl_crystal_F_000 768
_exptl_crystal_size_max 0.27
_exptl_crystal_size_mid 0.22
_exptl_crystal_size_min 0.03
_refine_diff_density_max 0.154
_refine_diff_density_min -0.188
_refine_diff_density_rms 0.041
_refine_ls_abs_structure_details 'Flack H D (1983), Acta Cryst. A39, 876-881'
_refine_ls_abs_structure_Flack 0.15(18)
_refine_ls_extinction_method none
_refine_ls_goodness_of_fit_ref 1.148
_refine_ls_hydrogen_treatment mixed
_refine_ls_matrix_type full
_refine_ls_number_parameters 240
_refine_ls_number_reflns 3171
_refine_ls_number_restraints 0
_refine_ls_restrained_S_all 1.148
_refine_ls_R_factor_all 0.0365
_refine_ls_R_factor_gt 0.0318
_refine_ls_shift/su_max 0.001
_refine_ls_shift/su_mean 0.000
_refine_ls_structure_factor_coef Fsqd
_refine_ls_weighting_details 'calc w=1/[\s^2^(Fo^2^)+(0.0560P)^2^+0.0000P] where P=(Fo^2^+2Fc^2^)/3'
_refine_ls_weighting_scheme calc
_refine_ls_wR_factor_gt 0.0813
_refine_ls_wR_factor_ref 0.0879
_reflns_number_gt 2898
_reflns_number_total 3171
_reflns_threshold_expression >2sigma(I)
_cod_data_source_file jo060238rsi20060206_065004.cif
_cod_depositor_comments
;
The following automatic conversions were performed:
'_symmetry_cell_setting' value 'Orthorhombic' changed to 'orthorhombic'
according to '/home/saulius/struct/CIF-dictionaries/cif_core.dic'
dictionary named 'cif_core.dic' version 2.4.1 from 2010-06-29.

Automatic conversion script
Id: cif_fix_enum 1527 2010-12-29 10:47:43Z saulius 
;
_cod_database_code 4021636

loop_
_symmetry_equiv_pos_as_xyz
'x, y, z'
'-x+1/2, -y, z+1/2'
'-x, y+1/2, -z+1/2'
'x+1/2, -y+1/2, -z'

loop_
_atom_site_label
_atom_site_type_symbol
_atom_site_fract_x
_atom_site_fract_y
_atom_site_fract_z
_atom_site_U_iso_or_equiv
_atom_site_adp_type
_atom_site_occupancy
_atom_site_symmetry_multiplicity
_atom_site_calc_flag
_atom_site_refinement_flags
C1 C 0.5655(3) 0.11147(10) 0.15899(7) 0.0272(4) Uani 1 1 d .
C2 C 0.6793(3) 0.02010(11) 0.15572(8) 0.0327(4) Uani 1 1 d .
H2A H 0.7296 -0.0003 0.1962 0.039 Uiso 1 1 calc R
H2B H 0.8189 0.0208 0.1287 0.039 Uiso 1 1 calc R
C3 C 0.4842(3) -0.04025(10) 0.13040(7) 0.0283(4) Uani 1 1 d .
C4 C 0.5696(3) -0.12091(10) 0.09378(8) 0.0322(4) Uani 1 1 d .
H4A H 0.7040 -0.1030 0.0678 0.039 Uiso 1 1 calc R
H4B H 0.6253 -0.1684 0.1215 0.039 Uiso 1 1 calc R
C5 C 0.3694(3) -0.15636(10) 0.05509(7) 0.0301(4) Uani 1 1 d .
H5 H 0.2323 -0.1687 0.0824 0.036 Uiso 1 1 calc R
C6 C 0.2885(3) -0.08638(11) 0.00898(7) 0.0285(4) Uani 1 1 d .
H6 H 0.1346 -0.1052 -0.0094 0.034 Uiso 1 1 calc R
C7 C 0.2639(3) 0.00538(10) 0.03571(7) 0.0286(4) Uani 1 1 d .
H7 H 0.1806 0.0502 0.0140 0.034 Uiso 1 1 calc R
C8 C 0.3566(3) 0.02493(9) 0.08913(7) 0.0254(4) Uani 1 1 d .
C9 C 0.2298(3) 0.18403(11) 0.09995(8) 0.0330(4) Uani 1 1 d .
C10 C 0.1592(3) 0.34194(10) 0.12021(8) 0.0309(4) Uani 1 1 d .
C11 C -0.1070(4) 0.33601(13) 0.11978(12) 0.0550(6) Uani 1 1 d .
H11A H -0.1744 0.3962 0.1171 0.083 Uiso 1 1 calc R
H11B H -0.1614 0.3073 0.1570 0.083 Uiso 1 1 calc R
H11C H -0.1586 0.3007 0.0850 0.083 Uiso 1 1 calc R
C12 C 0.2590(4) 0.37424(13) 0.06109(9) 0.0458(5) Uani 1 1 d .
H12A H 0.2051 0.4355 0.0535 0.069 Uiso 1 1 calc R
H12B H 0.2043 0.3352 0.0284 0.069 Uiso 1 1 calc R
H12C H 0.4324 0.3731 0.0628 0.069 Uiso 1 1 calc R
C13 C 0.2468(4) 0.39899(12) 0.17260(9) 0.0476(5) Uani 1 1 d .
H13A H 0.4204 0.3987 0.1732 0.071 Uiso 1 1 calc R
H13B H 0.1866 0.3745 0.2106 0.071 Uiso 1 1 calc R
H13C H 0.1899 0.4604 0.1676 0.071 Uiso 1 1 calc R
C14 C 0.3206(4) -0.06917(11) 0.18249(7) 0.0354(4) Uani 1 1 d .
H14A H 0.2715 -0.0164 0.2055 0.053 Uiso 1 1 calc R
H14B H 0.4058 -0.1104 0.2091 0.053 Uiso 1 1 calc R
H14C H 0.1803 -0.0991 0.1660 0.053 Uiso 1 1 calc R
C15 C 0.4120(3) -0.10918(10) -0.09506(7) 0.0269(4) Uani 1 1 d .
C16 C 0.5855(3) -0.15618(11) -0.12593(7) 0.0313(4) Uani 1 1 d .
H16 H 0.7318 -0.1697 -0.1068 0.038 Uiso 1 1 calc R
C17 C 0.5449(4) -0.18352(11) -0.18499(8) 0.0372(4) Uani 1 1 d .
H17 H 0.6635 -0.2158 -0.2062 0.045 Uiso 1 1 calc R
C18 C 0.3328(4) -0.16396(13) -0.21284(8) 0.0403(5) Uani 1 1 d .
H18 H 0.3037 -0.1835 -0.2529 0.048 Uiso 1 1 calc R
C19 C 0.1623(4) -0.11560(12) -0.18201(8) 0.0389(4) Uani 1 1 d .
H19 H 0.0172 -0.1013 -0.2014 0.047 Uiso 1 1 calc R
C20 C 0.2009(3) -0.08783(11) -0.12321(7) 0.0325(4) Uani 1 1 d .
H20 H 0.0834 -0.0544 -0.1024 0.039 Uiso 1 1 calc R
N1 N 0.3739(3) 0.11089(8) 0.11755(6) 0.0270(3) Uani 1 1 d .
O1 O 0.6257(2) 0.17308(7) 0.19031(5) 0.0356(3) Uani 1 1 d .
O2 O 0.0929(3) 0.17884(9) 0.05937(7) 0.0673(5) Uani 1 1 d .
O3 O 0.2693(2) 0.25365(7) 0.13491(5) 0.0304(3) Uani 1 1 d .
O4 O 0.4695(2) -0.08155(7) -0.03744(5) 0.0318(3) Uani 1 1 d .
O5 O 0.4271(2) -0.23779(7) 0.02521(5) 0.0366(3) Uani 1 1 d .
H5O H 0.5599 -0.2328 0.0085 0.044 Uiso 1 1 calc R

loop_
_atom_site_aniso_label
_atom_site_aniso_U_11
_atom_site_aniso_U_22
_atom_site_aniso_U_33
_atom_site_aniso_U_23
_atom_site_aniso_U_13
_atom_site_aniso_U_12
C1 0.0293(9) 0.0283(8) 0.0240(8) 0.0000(7) 0.0003(7) -0.0025(8)
C2 0.0326(9) 0.0317(9) 0.0337(9) 0.0003(7) -0.0076(8) 0.0041(8)
C3 0.0330(9) 0.0243(8) 0.0277(8) -0.0002(6) -0.0026(8) 0.0039(7)
C4 0.0360(10) 0.0249(8) 0.0356(9) 0.0015(7) -0.0014(8) 0.0062(8)
C5 0.0374(10) 0.0223(8) 0.0305(8) -0.0041(6) 0.0043(8) 0.0004(8)
C6 0.0293(9) 0.0279(8) 0.0282(8) -0.0032(6) 0.0023(7) -0.0040(8)
C7 0.0340(9) 0.0236(8) 0.0280(9) -0.0002(6) -0.0031(8) 0.0031(8)
C8 0.0282(8) 0.0219(8) 0.0261(8) -0.0008(6) 0.0016(7) 0.0014(7)
C9 0.0393(10) 0.0266(8) 0.0330(9) -0.0044(7) -0.0067(9) 0.0048(8)
C10 0.0332(9) 0.0199(7) 0.0396(9) 0.0006(7) 0.0018(8) 0.0044(7)
C11 0.0345(10) 0.0289(9) 0.1017(18) -0.0008(10) 0.0080(12) 0.0030(9)
C12 0.0514(13) 0.0379(10) 0.0482(11) 0.0119(8) 0.0064(11) 0.0124(10)
C13 0.0593(13) 0.0291(9) 0.0543(12) -0.0100(8) -0.0007(11) 0.0082(10)
C14 0.0465(11) 0.0298(8) 0.0298(9) 0.0005(7) 0.0009(9) 0.0001(9)
C15 0.0354(9) 0.0213(7) 0.0239(8) 0.0004(6) 0.0028(7) -0.0032(7)
C16 0.0340(9) 0.0292(8) 0.0306(9) 0.0034(7) 0.0014(8) 0.0017(8)
C17 0.0472(11) 0.0353(9) 0.0292(9) -0.0005(7) 0.0084(9) 0.0074(9)
C18 0.0502(12) 0.0475(10) 0.0232(9) -0.0028(7) 0.0008(9) 0.0007(10)
C19 0.0369(10) 0.0480(11) 0.0318(9) 0.0030(8) -0.0025(9) 0.0011(9)
C20 0.0337(9) 0.0323(9) 0.0314(9) -0.0002(7) 0.0033(8) 0.0041(8)
N1 0.0328(8) 0.0209(6) 0.0274(7) -0.0027(5) -0.0049(6) 0.0034(6)
O1 0.0432(7) 0.0305(6) 0.0329(6) -0.0048(5) -0.0089(6) -0.0026(6)
O2 0.0870(12) 0.0384(7) 0.0765(10) -0.0229(7) -0.0543(10) 0.0263(9)
O3 0.0385(7) 0.0220(5) 0.0308(6) -0.0020(4) -0.0033(5) 0.0040(5)
O4 0.0331(6) 0.0338(6) 0.0283(6) -0.0040(5) 0.0013(5) -0.0069(6)
O5 0.0467(8) 0.0231(6) 0.0402(7) -0.0061(5) 0.0085(6) -0.0003(6)

loop_
_atom_type_symbol
_atom_type_description
_atom_type_scat_dispersion_real
_atom_type_scat_dispersion_imag
_atom_type_scat_source
C C 0.0181 0.0091 'International Tables Vol C Tables 4.2.6.8 and 6.1.1.4'
H H 0.0000 0.0000 'International Tables Vol C Tables 4.2.6.8 and 6.1.1.4'
N N 0.0311 0.0180 'International Tables Vol C Tables 4.2.6.8 and 6.1.1.4'
O O 0.0492 0.0322 'International Tables Vol C Tables 4.2.6.8 and 6.1.1.4'

loop_
_geom_angle_atom_site_label_1
_geom_angle_atom_site_label_2
_geom_angle_atom_site_label_3
_geom_angle
O1 C1 N1 126.40(15)
O1 C1 C2 126.91(15)
N1 C1 C2 106.69(13)
C1 C2 C3 104.20(13)
C1 C2 H2A 110.9
C3 C2 H2A 110.9
C1 C2 H2B 110.9
C3 C2 H2B 110.9
H2A C2 H2B 108.9
C8 C3 C2 100.55(12)
C8 C3 C4 109.65(12)
C2 C3 C4 115.63(14)
C8 C3 C14 110.32(14)
C2 C3 C14 108.82(13)
C4 C3 C14 111.35(13)
C5 C4 C3 109.94(14)
C5 C4 H4A 109.7
C3 C4 H4A 109.7
C5 C4 H4B 109.7
C3 C4 H4B 109.7
H4A C4 H4B 108.2
O5 C5 C4 113.09(14)
O5 C5 C6 110.04(13)
C4 C5 C6 111.12(13)
O5 C5 H5 107.4
C4 C5 H5 107.4
C6 C5 H5 107.4
O4 C6 C7 107.40(13)
O4 C6 C5 107.27(13)
C7 C6 C5 112.91(13)
O4 C6 H6 109.7
C7 C6 H6 109.7
C5 C6 H6 109.7
C8 C7 C6 121.13(15)
C8 C7 H7 119.4
C6 C7 H7 119.4
C7 C8 N1 128.00(14)
C7 C8 C3 125.63(14)
N1 C8 C3 106.21(12)
O2 C9 O3 127.36(16)
O2 C9 N1 122.05(14)
O3 C9 N1 110.59(14)
O3 C10 C11 111.34(15)
O3 C10 C12 108.53(14)
C11 C10 C12 112.75(18)
O3 C10 C13 101.20(13)
C11 C10 C13 111.21(18)
C12 C10 C13 111.21(16)
C10 C11 H11A 109.5
C10 C11 H11B 109.5
H11A C11 H11B 109.5
C10 C11 H11C 109.5
H11A C11 H11C 109.5
H11B C11 H11C 109.5
C10 C12 H12A 109.5
C10 C12 H12B 109.5
H12A C12 H12B 109.5
C10 C12 H12C 109.5
H12A C12 H12C 109.5
H12B C12 H12C 109.5
C10 C13 H13A 109.5
C10 C13 H13B 109.5
H13A C13 H13B 109.5
C10 C13 H13C 109.5
H13A C13 H13C 109.5
H13B C13 H13C 109.5
C3 C14 H14A 109.5
C3 C14 H14B 109.5
H14A C14 H14B 109.5
C3 C14 H14C 109.5
H14A C14 H14C 109.5
H14B C14 H14C 109.5
O4 C15 C20 123.41(15)
O4 C15 C16 116.24(15)
C20 C15 C16 120.24(15)
C15 C16 C17 119.81(17)
C15 C16 H16 120.1
C17 C16 H16 120.1
C18 C17 C16 120.16(17)
C18 C17 H17 119.9
C16 C17 H17 119.9
C17 C18 C19 119.58(16)
C17 C18 H18 120.2
C19 C18 H18 120.2
C18 C19 C20 120.80(18)
C18 C19 H19 119.6
C20 C19 H19 119.6
C15 C20 C19 119.38(16)
C15 C20 H20 120.3
C19 C20 H20 120.3
C9 N1 C1 127.61(13)
C9 N1 C8 122.13(13)
C1 N1 C8 109.96(13)
C9 O3 C10 120.01(12)
C15 O4 C6 118.36(12)
C5 O5 H5O 109.5

loop_
_geom_bond_atom_site_label_1
_geom_bond_atom_site_label_2
_geom_bond_distance
C1 O1 1.2035(18)
C1 N1 1.419(2)
C1 C2 1.513(2)
C2 C3 1.531(2)
C2 H2A 0.9900
C2 H2B 0.9900
C3 C8 1.519(2)
C3 C4 1.533(2)
C3 C14 1.541(2)
C4 C5 1.515(2)
C4 H4A 0.9900
C4 H4B 0.9900
C5 O5 1.4251(18)
C5 C6 1.533(2)
C5 H5 1.0000
C6 O4 1.4521(19)
C6 C7 1.502(2)
C6 H6 1.0000
C7 C8 1.327(2)
C7 H7 0.9500
C8 N1 1.4360(19)
C9 O2 1.189(2)
C9 O3 1.3178(19)
C9 N1 1.419(2)
C10 O3 1.4964(19)
C10 C11 1.506(3)
C10 C12 1.506(3)
C10 C13 1.524(3)
C11 H11A 0.9800
C11 H11B 0.9800
C11 H11C 0.9800
C12 H12A 0.9800
C12 H12B 0.9800
C12 H12C 0.9800
C13 H13A 0.9800
C13 H13B 0.9800
C13 H13C 0.9800
C14 H14A 0.9800
C14 H14B 0.9800
C14 H14C 0.9800
C15 O4 1.3812(18)
C15 C20 1.383(2)
C15 C16 1.387(2)
C16 C17 1.391(2)
C16 H16 0.9500
C17 C18 1.379(3)
C17 H17 0.9500
C18 C19 1.385(3)
C18 H18 0.9500
C19 C20 1.385(2)
C19 H19 0.9500
C20 H20 0.9500
O5 H5O 0.8400

loop_
_geom_hbond_atom_site_label_D
_geom_hbond_atom_site_label_H
_geom_hbond_atom_site_label_A
_geom_hbond_distance_DH
_geom_hbond_distance_HA
_geom_hbond_distance_DA
_geom_hbond_angle_DHA
_geom_hbond_site_symmetry_A
O5 H5O O5 0.84 2.25 3.0580(9) 162.4 4_545

loop_
_geom_torsion_atom_site_label_1
_geom_torsion_atom_site_label_2
_geom_torsion_atom_site_label_3
_geom_torsion_atom_site_label_4
_geom_torsion
O1 C1 C2 C3 158.15(16)
N1 C1 C2 C3 -22.20(17)
C1 C2 C3 C8 33.12(16)
C1 C2 C3 C4 151.08(14)
C1 C2 C3 C14 -82.76(16)
C8 C3 C4 C5 -48.68(18)
C2 C3 C4 C5 -161.44(14)
C14 C3 C4 C5 73.70(17)
C3 C4 C5 O5 -172.94(13)
C3 C4 C5 C6 62.73(18)
O5 C5 C6 O4 -52.23(17)
C4 C5 C6 O4 73.81(16)
O5 C5 C6 C7 -170.35(14)
C4 C5 C6 C7 -44.31(19)
O4 C6 C7 C8 -103.40(18)
C5 C6 C7 C8 14.6(2)
C6 C7 C8 N1 171.83(15)
C6 C7 C8 C3 -3.0(3)
C2 C3 C8 C7 142.51(17)
C4 C3 C8 C7 20.3(2)
C14 C3 C8 C7 -102.73(19)
C2 C3 C8 N1 -33.24(16)
C4 C3 C8 N1 -155.50(14)
C14 C3 C8 N1 81.51(16)
O4 C15 C16 C17 -177.65(14)
C20 C15 C16 C17 -1.3(2)
C15 C16 C17 C18 0.0(3)
C16 C17 C18 C19 1.1(3)
C17 C18 C19 C20 -1.0(3)
O4 C15 C20 C19 177.49(15)
C16 C15 C20 C19 1.5(2)
C18 C19 C20 C15 -0.3(3)
O2 C9 N1 C1 170.46(19)
O3 C9 N1 C1 -10.5(2)
O2 C9 N1 C8 -2.6(3)
O3 C9 N1 C8 176.38(14)
O1 C1 N1 C9 6.9(3)
C2 C1 N1 C9 -172.80(16)
O1 C1 N1 C8 -179.36(16)
C2 C1 N1 C8 0.98(17)
C7 C8 N1 C9 19.6(3)
C3 C8 N1 C9 -164.80(14)
C7 C8 N1 C1 -154.61(18)
C3 C8 N1 C1 21.01(17)
O2 C9 O3 C10 -8.5(3)
N1 C9 O3 C10 172.55(13)
C11 C10 O3 C9 60.2(2)
C12 C10 O3 C9 -64.5(2)
C13 C10 O3 C9 178.42(16)
C20 C15 O4 C6 43.0(2)
C16 C15 O4 C6 -140.79(15)
C7 C6 O4 C15 -124.42(14)
C5 C6 O4 C15 113.93(14)

loop_
_cod_related_entry_id
_cod_related_entry_database
_cod_related_entry_code
1 ChemSpider 21194383
